data_8103340
loop_
_publ_author_name
'Xiao-Ling Li'
'Ke-Qiang Wang'

_publ_section_title
;
 Crystal structure of
 bis{aqua[m-2-(2-carboxylatophenyl)acetato-k3O1:O3,O4](1,10-phenanthroline-k2N,N')manganese(II)},
 [Mn(C9H6O4)(C12H8N2)(H2O)]2
;
_journal_issue 2
_journal_name_full 'Zeitschrift f\"ur Kristallographie - New Crystal Structures'
_journal_page_first 135
_journal_volume 227
_journal_year 2012
_chemical_formula_sum 'C21 H16 Mn N2 O5'
_chemical_formula_weight 431.30
_space_group_IT_number 14
_symmetry_cell_setting monoclinic
_symmetry_space_group_name_Hall '-P 2yn'
_symmetry_space_group_name_H-M 'P 1 21/n 1'
_atom_sites_solution_hydrogens geom
_atom_sites_solution_primary direct
_atom_sites_solution_secondary difmap
_audit_creation_method SHELXL-97
_cell_angle_alpha 90.00
_cell_angle_beta 97.992(2)
_cell_angle_gamma 90.00
_cell_formula_units_Z 4
_cell_length_a 8.9125(13)
_cell_length_b 19.290(3)
_cell_length_c 11.1500(16)
_cell_measurement_reflns_used 2355
_cell_measurement_temperature 296(2)
_cell_measurement_theta_max 23.45
_cell_measurement_theta_min 2.75
_cell_volume 1898.3(5)
_computing_cell_refinement 'Bruker SMART'
_computing_data_collection 'Bruker SMART'
_computing_data_reduction 'Bruker SAINT'
_computing_molecular_graphics 'Bruker SHELXTL'
_computing_publication_material 'Bruker SHELXTL'
_computing_structure_refinement 'SHELXL-97 (Sheldrick, 1997)'
_computing_structure_solution 'SHELXS-97 (Sheldrick, 1990)'
_diffrn_ambient_temperature 296(2)
_diffrn_measured_fraction_theta_full 0.999
_diffrn_measured_fraction_theta_max 0.999
_diffrn_measurement_device_type 'CCD area detector'
_diffrn_measurement_method 'phi and omega scans'
_diffrn_radiation_monochromator graphite
_diffrn_radiation_source 'fine-focus sealed tube'
_diffrn_radiation_type MoK\a
_diffrn_radiation_wavelength 0.71073
_diffrn_reflns_av_R_equivalents 0.0461
_diffrn_reflns_av_sigmaI/netI 0.0452
_diffrn_reflns_limit_h_max 10
_diffrn_reflns_limit_h_min -10
_diffrn_reflns_limit_k_max 23
_diffrn_reflns_limit_k_min -23
_diffrn_reflns_limit_l_max 13
_diffrn_reflns_limit_l_min -13
_diffrn_reflns_number 14239
_diffrn_reflns_theta_full 25.50
_diffrn_reflns_theta_max 25.50
_diffrn_reflns_theta_min 2.54
_diffrn_standards_decay_% 0
_diffrn_standards_interval_count 0
_diffrn_standards_interval_time 0
_diffrn_standards_number 0
_exptl_absorpt_coefficient_mu 0.732
_exptl_absorpt_correction_T_max 0.8981
_exptl_absorpt_correction_T_min 0.7995
_exptl_absorpt_correction_type multi-scan
_exptl_absorpt_process_details sadabs
_exptl_crystal_colour colourless
_exptl_crystal_density_diffrn 1.509
_exptl_crystal_density_method 'not measured'
_exptl_crystal_description block
_exptl_crystal_F_000 884
_exptl_crystal_size_max 0.32
_exptl_crystal_size_mid 0.22
_exptl_crystal_size_min 0.15
_refine_diff_density_max 0.215
_refine_diff_density_min -0.321
_refine_diff_density_rms 0.050
_refine_ls_extinction_method none
_refine_ls_goodness_of_fit_ref 1.022
_refine_ls_hydrogen_treatment constr
_refine_ls_matrix_type full
_refine_ls_number_parameters 262
_refine_ls_number_reflns 3538
_refine_ls_number_restraints 0
_refine_ls_restrained_S_all 1.022
_refine_ls_R_factor_all 0.0715
_refine_ls_R_factor_gt 0.0398
_refine_ls_shift/su_max 0.000
_refine_ls_shift/su_mean 0.000
_refine_ls_structure_factor_coef Fsqd
_refine_ls_weighting_details 'calc w=1/[\s^2^(Fo^2^)+(0.0396P)^2^+0.5157P] where P=(Fo^2^+2Fc^2^)/3'
_refine_ls_weighting_scheme calc
_refine_ls_wR_factor_gt 0.0833
_refine_ls_wR_factor_ref 0.0965
_reflns_number_gt 2420
_reflns_number_total 3538
_reflns_threshold_expression >2sigma(I)
_cod_data_source_file 1267-3683.cff
_cod_data_source_block a
_cod_depositor_comments
;
The following automatic conversions were performed:

'_symmetry_cell_setting' value 'Monoclinic' changed to 'monoclinic'
according to /home/saulius/struct/CIF-dictionaries/cif_core.dic
dictionary named 'cif_core.dic' version 2.4.1 from 2010-06-29.

Automatic conversion script
Id: cif_fix_values 1891 2012-01-12 08:04:46Z andrius 
;
_cod_original_sg_symbol_H-M P2(1)/n
_cod_database_code 8103340

loop_
_symmetry_equiv_pos_as_xyz
'x, y, z'
'-x+1/2, y+1/2, -z+1/2'
'-x, -y, -z'
'x-1/2, -y-1/2, z-1/2'

loop_
_atom_site_label
_atom_site_type_symbol
_atom_site_fract_x
_atom_site_fract_y
_atom_site_fract_z
_atom_site_U_iso_or_equiv
_atom_site_adp_type
_atom_site_occupancy
_atom_site_symmetry_multiplicity
_atom_site_calc_flag
_atom_site_refinement_flags
Mn1 Mn 0.73898(5) 0.04525(2) 0.17018(3) 0.04096(15) Uani 1 1 d .
O1 O 0.8339(2) 0.13475(10) 0.10376(16) 0.0490(5) Uani 1 1 d .
O2 O 0.6487(2) 0.17532(12) -0.0321(2) 0.0661(6) Uani 1 1 d .
O3 O 1.0808(2) 0.03151(10) -0.13090(17) 0.0508(5) Uani 1 1 d .
O4 O 1.2920(2) 0.02347(10) -0.00586(17) 0.0496(5) Uani 1 1 d .
O5 O 0.5218(2) 0.09268(10) 0.11694(16) 0.0497(5) Uani 1 1 d .
H1W H 0.5301 0.1249 0.0663 0.075 Uiso 1 1 d R
H2W H 0.4478 0.0680 0.0852 0.075 Uiso 1 1 d R
N1 N 0.8318(3) 0.07355(12) 0.36079(19) 0.0446(6) Uani 1 1 d .
N2 N 0.6407(3) -0.03216(12) 0.28995(19) 0.0470(6) Uani 1 1 d .
C1 C 0.9251(3) 0.12584(16) 0.3946(3) 0.0539(8) Uani 1 1 d .
H1 H 0.9556 0.1543 0.3352 0.065 Uiso 1 1 calc R
C2 C 0.9791(4) 0.13990(17) 0.5156(3) 0.0609(9) Uani 1 1 d .
H2 H 1.0442 0.1770 0.5362 0.073 Uiso 1 1 calc R
C3 C 0.9351(4) 0.09844(17) 0.6031(3) 0.0574(8) Uani 1 1 d .
H3 H 0.9709 0.1071 0.6841 0.069 Uiso 1 1 calc R
C4 C 0.8368(3) 0.04306(15) 0.5721(2) 0.0473(7) Uani 1 1 d .
C5 C 0.7825(4) -0.00223(17) 0.6586(3) 0.0599(9) Uani 1 1 d .
H5A H 0.8154 0.0042 0.7407 0.072 Uiso 1 1 calc R
C6 C 0.6851(4) -0.05355(16) 0.6232(3) 0.0578(8) Uani 1 1 d .
H6 H 0.6497 -0.0812 0.6816 0.069 Uiso 1 1 calc R
C7 C 0.6343(3) -0.06702(15) 0.4979(3) 0.0489(7) Uani 1 1 d .
C8 C 0.5339(4) -0.12040(16) 0.4558(3) 0.0594(9) Uani 1 1 d .
H8 H 0.4967 -0.1499 0.5107 0.071 Uiso 1 1 calc R
C9 C 0.4908(4) -0.12908(17) 0.3348(3) 0.0645(9) Uani 1 1 d .
H9 H 0.4258 -0.1649 0.3061 0.077 Uiso 1 1 calc R
C10 C 0.5458(4) -0.08333(16) 0.2547(3) 0.0581(8) Uani 1 1 d .
H10 H 0.5143 -0.0890 0.1723 0.070 Uiso 1 1 calc R
C11 C 0.6850(3) -0.02374(14) 0.4108(2) 0.0422(7) Uani 1 1 d .
C12 C 0.7875(3) 0.03208(14) 0.4482(2) 0.0418(7) Uani 1 1 d .
C13 C 0.9012(3) 0.19177(13) -0.0716(2) 0.0387(6) Uani 1 1 d .
C14 C 1.0533(3) 0.17268(14) -0.0569(2) 0.0433(7) Uani 1 1 d .
C15 C 1.1476(4) 0.20471(16) -0.1307(3) 0.0595(9) Uani 1 1 d .
H15 H 1.2500 0.1933 -0.1202 0.071 Uiso 1 1 calc R
C16 C 1.0948(5) 0.25231(17) -0.2180(3) 0.0679(10) Uani 1 1 d .
H16 H 1.1607 0.2729 -0.2652 0.082 Uiso 1 1 calc R
C17 C 0.9434(4) 0.26922(16) -0.2349(3) 0.0621(9) Uani 1 1 d .
H17 H 0.9053 0.3003 -0.2954 0.074 Uiso 1 1 calc R
C18 C 0.8490(4) 0.23991(14) -0.1618(3) 0.0518(8) Uani 1 1 d .
H18 H 0.7473 0.2524 -0.1724 0.062 Uiso 1 1 calc R
C19 C 0.7857(3) 0.16512(14) 0.0043(3) 0.0439(7) Uani 1 1 d .
C20 C 1.1246(3) 0.11639(15) 0.0271(2) 0.0484(7) Uani 1 1 d .
H20A H 1.2147 0.1347 0.0757 0.058 Uiso 1 1 calc R
H20B H 1.0540 0.1028 0.0816 0.058 Uiso 1 1 calc R
C21 C 1.1669(3) 0.05366(14) -0.0410(2) 0.0402(7) Uani 1 1 d .

loop_
_atom_site_aniso_label
_atom_site_aniso_U_11
_atom_site_aniso_U_22
_atom_site_aniso_U_33
_atom_site_aniso_U_23
_atom_site_aniso_U_13
_atom_site_aniso_U_12
Mn1 0.0456(3) 0.0465(3) 0.0306(2) 0.00015(19) 0.00498(18) -0.0028(2)
O1 0.0504(12) 0.0586(13) 0.0369(11) 0.0086(9) 0.0025(9) -0.0045(10)
O2 0.0469(14) 0.0820(16) 0.0677(15) 0.0217(12) 0.0022(11) 0.0018(12)
O3 0.0519(12) 0.0584(13) 0.0389(11) -0.0049(9) -0.0050(9) -0.0020(10)
O4 0.0443(12) 0.0532(12) 0.0491(12) -0.0078(9) -0.0009(9) 0.0069(10)
O5 0.0489(12) 0.0528(12) 0.0477(12) -0.0077(9) 0.0071(9) -0.0013(10)
N1 0.0490(14) 0.0490(14) 0.0358(13) -0.0016(11) 0.0057(11) -0.0045(12)
N2 0.0512(15) 0.0557(16) 0.0340(13) -0.0034(11) 0.0056(11) -0.0060(12)
C1 0.061(2) 0.0551(19) 0.0454(18) -0.0007(15) 0.0070(15) -0.0097(16)
C2 0.066(2) 0.061(2) 0.053(2) -0.0090(16) -0.0008(16) -0.0104(17)
C3 0.064(2) 0.071(2) 0.0348(17) -0.0095(16) -0.0028(15) 0.0000(18)
C4 0.0539(18) 0.0546(18) 0.0324(15) -0.0005(14) 0.0028(13) 0.0101(15)
C5 0.073(2) 0.074(2) 0.0316(16) 0.0062(16) 0.0014(15) 0.0075(19)
C6 0.067(2) 0.067(2) 0.0401(17) 0.0164(16) 0.0098(15) 0.0066(18)
C7 0.0503(18) 0.0518(19) 0.0454(17) 0.0075(14) 0.0095(14) 0.0073(15)
C8 0.059(2) 0.060(2) 0.060(2) 0.0146(17) 0.0129(17) -0.0028(17)
C9 0.069(2) 0.059(2) 0.065(2) -0.0004(17) 0.0082(18) -0.0179(18)
C10 0.062(2) 0.065(2) 0.0467(18) -0.0054(16) 0.0057(16) -0.0148(18)
C11 0.0433(17) 0.0478(17) 0.0366(16) 0.0028(13) 0.0090(13) 0.0071(14)
C12 0.0413(16) 0.0487(18) 0.0357(15) 0.0011(13) 0.0057(12) 0.0068(14)
C13 0.0482(18) 0.0330(14) 0.0341(15) -0.0020(12) 0.0027(12) -0.0025(13)
C14 0.0552(19) 0.0389(16) 0.0361(15) -0.0054(12) 0.0077(13) -0.0026(14)
C15 0.057(2) 0.066(2) 0.058(2) -0.0018(17) 0.0180(17) -0.0064(17)
C16 0.099(3) 0.054(2) 0.057(2) 0.0014(17) 0.031(2) -0.017(2)
C17 0.097(3) 0.0418(19) 0.0478(19) 0.0108(15) 0.0104(19) -0.0034(19)
C18 0.065(2) 0.0421(17) 0.0477(18) 0.0032(14) 0.0047(15) 0.0009(15)
C19 0.052(2) 0.0381(16) 0.0418(17) -0.0028(13) 0.0066(14) -0.0031(14)
C20 0.0483(18) 0.059(2) 0.0368(16) -0.0035(14) 0.0027(13) 0.0097(15)
C21 0.0416(17) 0.0461(17) 0.0339(15) 0.0051(13) 0.0092(13) -0.0021(14)

loop_
_atom_type_symbol
_atom_type_description
_atom_type_scat_dispersion_real
_atom_type_scat_dispersion_imag
_atom_type_scat_source
C C 0.0033 0.0016 'International Tables Vol C Tables 4.2.6.8 and 6.1.1.4'
H H 0.0000 0.0000 'International Tables Vol C Tables 4.2.6.8 and 6.1.1.4'
N N 0.0061 0.0033 'International Tables Vol C Tables 4.2.6.8 and 6.1.1.4'
O O 0.0106 0.0060 'International Tables Vol C Tables 4.2.6.8 and 6.1.1.4'
Mn Mn 0.3368 0.7283 'International Tables Vol C Tables 4.2.6.8 and 6.1.1.4'

loop_
_geom_angle_atom_site_label_1
_geom_angle_atom_site_label_2
_geom_angle_atom_site_label_3
_geom_angle
_geom_angle_site_symmetry_1
_geom_angle_site_symmetry_3
O1 Mn1 O5 86.80(7) . .
O1 Mn1 N1 91.17(8) . .
O5 Mn1 N1 111.00(8) . .
O1 Mn1 O4 101.94(7) . 3_755
O5 Mn1 O4 91.27(7) . 3_755
N1 Mn1 O4 154.86(8) . 3_755
O1 Mn1 N2 163.54(8) . .
O5 Mn1 N2 92.09(8) . .
N1 Mn1 N2 73.89(8) . .
O4 Mn1 N2 94.49(8) 3_755 .
O1 Mn1 O3 97.89(7) . 3_755
O5 Mn1 O3 149.13(7) . 3_755
N1 Mn1 O3 99.44(8) . 3_755
O4 Mn1 O3 57.88(7) 3_755 3_755
N2 Mn1 O3 91.48(8) . 3_755
O1 Mn1 C21 103.35(8) . 3_755
O5 Mn1 C21 120.48(8) . 3_755
N1 Mn1 C21 126.87(9) . 3_755
O4 Mn1 C21 29.26(7) 3_755 3_755
N2 Mn1 C21 91.36(8) . 3_755
O3 Mn1 C21 28.75(7) 3_755 3_755
C19 O1 Mn1 125.47(18) . .
C21 O3 Mn1 90.30(16) . 3_755
C21 O4 Mn1 90.90(16) . 3_755
Mn1 O5 H1W 109.7 . .
Mn1 O5 H2W 119.6 . .
H1W O5 H2W 105.5 . .
C1 N1 C12 118.4(2) . .
C1 N1 Mn1 126.10(19) . .
C12 N1 Mn1 115.52(18) . .
C10 N2 C11 117.9(2) . .
C10 N2 Mn1 126.99(19) . .
C11 N2 Mn1 115.07(18) . .
N1 C1 C2 122.7(3) . .
N1 C1 H1 118.6 . .
C2 C1 H1 118.6 . .
C3 C2 C1 118.9(3) . .
C3 C2 H2 120.5 . .
C1 C2 H2 120.5 . .
C2 C3 C4 120.4(3) . .
C2 C3 H3 119.8 . .
C4 C3 H3 119.8 . .
C3 C4 C12 117.3(3) . .
C3 C4 C5 124.1(3) . .
C12 C4 C5 118.7(3) . .
C6 C5 C4 121.2(3) . .
C6 C5 H5A 119.4 . .
C4 C5 H5A 119.4 . .
C5 C6 C7 121.7(3) . .
C5 C6 H6 119.1 . .
C7 C6 H6 119.1 . .
C8 C7 C11 117.3(3) . .
C8 C7 C6 124.1(3) . .
C11 C7 C6 118.6(3) . .
C9 C8 C7 120.1(3) . .
C9 C8 H8 120.0 . .
C7 C8 H8 120.0 . .
C8 C9 C10 118.8(3) . .
C8 C9 H9 120.6 . .
C10 C9 H9 120.6 . .
N2 C10 C9 123.4(3) . .
N2 C10 H10 118.3 . .
C9 C10 H10 118.3 . .
N2 C11 C7 122.5(3) . .
N2 C11 C12 117.6(2) . .
C7 C11 C12 119.9(3) . .
N1 C12 C4 122.2(3) . .
N1 C12 C11 117.9(2) . .
C4 C12 C11 119.9(2) . .
C14 C13 C18 118.8(3) . .
C14 C13 C19 124.9(2) . .
C18 C13 C19 116.3(3) . .
C13 C14 C15 117.9(3) . .
C13 C14 C20 125.5(3) . .
C15 C14 C20 116.4(3) . .
C16 C15 C14 122.5(3) . .
C16 C15 H15 118.7 . .
C14 C15 H15 118.7 . .
C15 C16 C17 119.3(3) . .
C15 C16 H16 120.4 . .
C17 C16 H16 120.4 . .
C18 C17 C16 119.5(3) . .
C18 C17 H17 120.3 . .
C16 C17 H17 120.3 . .
C17 C18 C13 122.0(3) . .
C17 C18 H18 119.0 . .
C13 C18 H18 119.0 . .
O2 C19 O1 123.5(3) . .
O2 C19 C13 118.4(3) . .
O1 C19 C13 118.0(3) . .
C21 C20 C14 112.2(2) . .
C21 C20 H20A 109.2 . .
C14 C20 H20A 109.2 . .
C21 C20 H20B 109.2 . .
C14 C20 H20B 109.2 . .
H20A C20 H20B 107.9 . .
O3 C21 O4 120.4(3) . .
O3 C21 C20 120.7(2) . .
O4 C21 C20 118.9(2) . .
O3 C21 Mn1 60.95(14) . 3_755
O4 C21 Mn1 59.85(14) . 3_755
C20 C21 Mn1 173.33(19) . 3_755

loop_
_geom_bond_atom_site_label_1
_geom_bond_atom_site_label_2
_geom_bond_distance
_geom_bond_site_symmetry_2
Mn1 O1 2.1022(19) .
Mn1 O5 2.1485(19) .
Mn1 N1 2.238(2) .
Mn1 O4 2.2472(19) 3_755
Mn1 N2 2.259(2) .
Mn1 O3 2.272(2) 3_755
Mn1 C21 2.599(3) 3_755
O1 C19 1.275(3) .
O2 C19 1.248(3) .
O3 C21 1.250(3) .
O3 Mn1 2.272(2) 3_755
O4 C21 1.270(3) .
O4 Mn1 2.2472(19) 3_755
O5 H1W 0.8500 .
O5 H2W 0.8499 .
N1 C1 1.328(3) .
N1 C12 1.361(3) .
N2 C10 1.323(4) .
N2 C11 1.360(3) .
C1 C2 1.394(4) .
C1 H1 0.9300 .
C2 C3 1.361(4) .
C2 H2 0.9300 .
C3 C4 1.394(4) .
C3 H3 0.9300 .
C4 C12 1.407(4) .
C4 C5 1.434(4) .
C5 C6 1.339(4) .
C5 H5A 0.9300 .
C6 C7 1.432(4) .
C6 H6 0.9300 .
C7 C8 1.401(4) .
C7 C11 1.402(4) .
C8 C9 1.361(4) .
C8 H8 0.9300 .
C9 C10 1.392(4) .
C9 H9 0.9300 .
C10 H10 0.9300 .
C11 C12 1.436(4) .
C13 C14 1.392(4) .
C13 C18 1.400(4) .
C13 C19 1.511(4) .
C14 C15 1.399(4) .
C14 C20 1.514(4) .
C15 C16 1.373(4) .
C15 H15 0.9300 .
C16 C17 1.376(5) .
C16 H16 0.9300 .
C17 C18 1.372(4) .
C17 H17 0.9300 .
C18 H18 0.9300 .
C20 C21 1.504(4) .
C20 H20A 0.9700 .
C20 H20B 0.9700 .
C21 Mn1 2.599(3) 3_755

loop_
_geom_hbond_atom_site_label_D
_geom_hbond_atom_site_label_H
_geom_hbond_atom_site_label_A
_geom_hbond_distance_DH
_geom_hbond_distance_HA
_geom_hbond_distance_DA
_geom_hbond_angle_DHA
_geom_hbond_site_symmetry_A
O5 H1W O2 0.85 1.89 2.665(3) 150.1 .
O5 H2W O4 0.85 1.82 2.660(3) 170.3 1_455

loop_
_geom_torsion_atom_site_label_1
_geom_torsion_atom_site_label_2
_geom_torsion_atom_site_label_3
_geom_torsion_atom_site_label_4
_geom_torsion
_geom_torsion_site_symmetry_1
_geom_torsion_site_symmetry_4
O5 Mn1 O1 C19 -43.9(2) . .
N1 Mn1 O1 C19 -154.9(2) . .
O4 Mn1 O1 C19 46.7(2) 3_755 .
N2 Mn1 O1 C19 -130.5(3) . .
O3 Mn1 O1 C19 105.4(2) 3_755 .
C21 Mn1 O1 C19 76.7(2) 3_755 .
O1 Mn1 N1 C1 -6.6(2) . .
O5 Mn1 N1 C1 -93.7(2) . .
O4 Mn1 N1 C1 115.4(3) 3_755 .
N2 Mn1 N1 C1 -179.6(3) . .
O3 Mn1 N1 C1 91.6(2) 3_755 .
C21 Mn1 N1 C1 101.1(2) 3_755 .
O1 Mn1 N1 C12 173.88(19) . .
O5 Mn1 N1 C12 86.9(2) . .
O4 Mn1 N1 C12 -64.1(3) 3_755 .
N2 Mn1 N1 C12 0.88(18) . .
O3 Mn1 N1 C12 -87.92(19) 3_755 .
C21 Mn1 N1 C12 -78.4(2) 3_755 .
O1 Mn1 N2 C10 153.7(3) . .
O5 Mn1 N2 C10 67.9(3) . .
N1 Mn1 N2 C10 179.2(3) . .
O4 Mn1 N2 C10 -23.5(3) 3_755 .
O3 Mn1 N2 C10 -81.4(3) 3_755 .
C21 Mn1 N2 C10 -52.7(3) 3_755 .
O1 Mn1 N2 C11 -25.8(4) . .
O5 Mn1 N2 C11 -111.62(19) . .
N1 Mn1 N2 C11 -0.35(18) . .
O4 Mn1 N2 C11 156.94(19) 3_755 .
O3 Mn1 N2 C11 99.05(19) 3_755 .
C21 Mn1 N2 C11 127.8(2) 3_755 .
C12 N1 C1 C2 0.0(5) . .
Mn1 N1 C1 C2 -179.5(2) . .
N1 C1 C2 C3 0.1(5) . .
C1 C2 C3 C4 -0.4(5) . .
C2 C3 C4 C12 0.5(5) . .
C2 C3 C4 C5 -178.7(3) . .
C3 C4 C5 C6 178.3(3) . .
C12 C4 C5 C6 -0.9(5) . .
C4 C5 C6 C7 1.9(5) . .
C5 C6 C7 C8 179.3(3) . .
C5 C6 C7 C11 -1.9(5) . .
C11 C7 C8 C9 0.7(5) . .
C6 C7 C8 C9 179.6(3) . .
C7 C8 C9 C10 -1.3(5) . .
C11 N2 C10 C9 -0.7(5) . .
Mn1 N2 C10 C9 179.8(2) . .
C8 C9 C10 N2 1.3(5) . .
C10 N2 C11 C7 0.1(4) . .
Mn1 N2 C11 C7 179.7(2) . .
C10 N2 C11 C12 -179.8(3) . .
Mn1 N2 C11 C12 -0.2(3) . .
C8 C7 C11 N2 -0.2(4) . .
C6 C7 C11 N2 -179.1(3) . .
C8 C7 C11 C12 179.8(3) . .
C6 C7 C11 C12 0.9(4) . .
C1 N1 C12 C4 0.2(4) . .
Mn1 N1 C12 C4 179.7(2) . .
C1 N1 C12 C11 179.1(2) . .
Mn1 N1 C12 C11 -1.3(3) . .
C3 C4 C12 N1 -0.4(4) . .
C5 C4 C12 N1 178.8(3) . .
C3 C4 C12 C11 -179.4(3) . .
C5 C4 C12 C11 -0.1(4) . .
N2 C11 C12 N1 1.0(4) . .
C7 C11 C12 N1 -178.9(2) . .
N2 C11 C12 C4 -180.0(2) . .
C7 C11 C12 C4 0.1(4) . .
C18 C13 C14 C15 2.2(4) . .
C19 C13 C14 C15 -176.8(3) . .
C18 C13 C14 C20 -173.5(2) . .
C19 C13 C14 C20 7.5(4) . .
C13 C14 C15 C16 -1.7(4) . .
C20 C14 C15 C16 174.4(3) . .
C14 C15 C16 C17 -0.4(5) . .
C15 C16 C17 C18 2.1(5) . .
C16 C17 C18 C13 -1.5(5) . .
C14 C13 C18 C17 -0.7(4) . .
C19 C13 C18 C17 178.5(3) . .
Mn1 O1 C19 O2 42.6(4) . .
Mn1 O1 C19 C13 -139.06(19) . .
C14 C13 C19 O2 -166.2(3) . .
C18 C13 C19 O2 14.7(4) . .
C14 C13 C19 O1 15.4(4) . .
C18 C13 C19 O1 -163.7(2) . .
C13 C14 C20 C21 108.7(3) . .
C15 C14 C20 C21 -67.0(3) . .
Mn1 O3 C21 O4 -7.4(2) 3_755 .
Mn1 O3 C21 C20 172.5(2) 3_755 .
Mn1 O4 C21 O3 7.5(3) 3_755 .
Mn1 O4 C21 C20 -172.5(2) 3_755 .
C14 C20 C21 O3 -40.9(4) . .
C14 C20 C21 O4 139.0(3) . .
C14 C20 C21 Mn1 61.4(18) . 3_755
